data_4347871
loop_
_publ_author_name
'Uemura, Kazuhiro'
'Uesugi, Naoyuki'
'Matsuyama, Akina'
'Ebihara, Masahiro'
'Yoshikawa, Hirofumi'
'Awaga, Kunio'

_publ_section_title
;
 Integration of Paramagnetic Diruthenium Complexes into an Extended Chain
 by Heterometallic Metal-Metal Bonds with Diplatinum Complexes.
;
_journal_issue 14
_journal_name_full 'Inorganic chemistry'
_journal_page_first 7003
_journal_page_last 7011
_journal_paper_doi 10.1021/acs.inorgchem.6b00741
_journal_volume 55
_journal_year 2016
_chemical_formula_sum 'C84 H228 F78 N38 O42 P13 Pt12 Ru9'
_chemical_formula_weight 7578.36
_space_group_IT_number 194
_space_group_name_Hall '-P 6c 2c'
_space_group_name_H-M_alt 'P 63/m m c'
_symmetry_cell_setting hexagonal
_symmetry_space_group_name_H-M 'P 63/m m c'
_atom_sites_solution_hydrogens geom
_atom_sites_solution_primary direct
_atom_sites_solution_secondary difmap
_audit_creation_method SHELXL-97
_cell_angle_alpha 90.00
_cell_angle_beta 90.00
_cell_angle_gamma 120.00
_cell_formula_units_Z 2
_cell_length_a 21.404(5)
_cell_length_b 21.404(5)
_cell_length_c 35.979(8)
_cell_measurement_reflns_used 12352
_cell_measurement_temperature 293(2)
_cell_measurement_theta_max 31.1630
_cell_measurement_theta_min 1.5773
_cell_volume 14275(6)
_computing_cell_refinement CRYSTALCLEAR
_computing_data_collection CRYSTALCLEAR
_computing_data_reduction CRYSTALCLEAR
_computing_molecular_graphics 'Yadokari-XG 2009 (Wakita, Nemoto et al., 2009)'
_computing_publication_material 'Yadokari-XG 2009 (Wakita, Nemoto et al., 2009)'
_computing_structure_refinement 'SHELXL-97 (Sheldrick, 1997)'
_computing_structure_solution 'SHELXS-97 (Sheldrick, 1990)'
_diffrn_ambient_temperature 293(2)
_diffrn_detector_area_resol_mean 14.6199
_diffrn_measured_fraction_theta_full 0.997
_diffrn_measured_fraction_theta_max 0.997
_diffrn_measurement_device_type 'Rigaku/MSC Mercury CCD'
_diffrn_measurement_method dtprofit.ref
_diffrn_radiation_monochromator 'Graphite Monochromator'
_diffrn_radiation_source 'Rotating Anode'
_diffrn_radiation_type MoK\a
_diffrn_radiation_wavelength 0.71070
_diffrn_reflns_av_R_equivalents 0.2017
_diffrn_reflns_av_sigmaI/netI 0.1046
_diffrn_reflns_limit_h_max 27
_diffrn_reflns_limit_h_min -18
_diffrn_reflns_limit_k_max 18
_diffrn_reflns_limit_k_min -27
_diffrn_reflns_limit_l_max 43
_diffrn_reflns_limit_l_min -46
_diffrn_reflns_number 97760
_diffrn_reflns_theta_full 27.50
_diffrn_reflns_theta_max 27.50
_diffrn_reflns_theta_min 3.04
_exptl_absorpt_coefficient_mu 6.486
_exptl_absorpt_correction_T_max 0.8812
_exptl_absorpt_correction_T_min 0.2464
_exptl_absorpt_correction_type multi-scan
_exptl_absorpt_process_details 'REQAB (Rigaku, 1998)'
_exptl_crystal_colour green
_exptl_crystal_density_diffrn 1.763
_exptl_crystal_density_method 'not measured'
_exptl_crystal_description plate
_exptl_crystal_F_000 7126
_exptl_crystal_size_max 0.30
_exptl_crystal_size_mid 0.30
_exptl_crystal_size_min 0.02
_refine_diff_density_max 6.773
_refine_diff_density_min -2.258
_refine_diff_density_rms 0.386
_refine_ls_extinction_method none
_refine_ls_goodness_of_fit_ref 1.993
_refine_ls_hydrogen_treatment constr
_refine_ls_matrix_type full
_refine_ls_number_parameters 168
_refine_ls_number_reflns 5998
_refine_ls_number_restraints 28
_refine_ls_restrained_S_all 1.991
_refine_ls_R_factor_all 0.3256
_refine_ls_R_factor_gt 0.2496
_refine_ls_shift/su_max 0.000
_refine_ls_shift/su_mean 0.000
_refine_ls_structure_factor_coef Fsqd
_refine_ls_weighting_details 'calc w=1/[\s^2^(Fo^2^)+(0.1000P)^2^+0.0000P] where P=(Fo^2^+2Fc^2^)/3'
_refine_ls_weighting_scheme calc
_refine_ls_wR_factor_gt 0.4270
_refine_ls_wR_factor_ref 0.4557
_reflns_number_gt 3389
_reflns_number_total 5998
_reflns_threshold_expression >2sigma(I)
_cod_data_source_file ic6b00741_si_005.cif
_cod_data_source_block Green
_cod_original_cell_volume 14275(5)
_cod_database_code 4347871

loop_
_symmetry_equiv_pos_as_xyz
'x, y, z'
'-x, -y, z+1/2'
'-y, x-y, z'
'-x+y, -x, z'
'x-y, x, z+1/2'
'y, -x+y, z+1/2'
'x-y, -y, -z'
'-x, -x+y, -z'
'y, x, -z'
'-y, -x, -z+1/2'
'x, x-y, -z+1/2'
'-x+y, y, -z+1/2'
'-x, -y, -z'
'x, y, -z-1/2'
'y, -x+y, -z'
'x-y, x, -z'
'-x+y, -x, -z-1/2'
'-y, x-y, -z-1/2'
'-x+y, y, z'
'x, x-y, z'
'-y, -x, z'
'y, x, z-1/2'
'-x, -x+y, z-1/2'
'x-y, -y, z-1/2'

loop_
_atom_site_label
_atom_site_type_symbol
_atom_site_fract_x
_atom_site_fract_y
_atom_site_fract_z
_atom_site_U_iso_or_equiv
_atom_site_adp_type
_atom_site_occupancy
_atom_site_symmetry_multiplicity
_atom_site_calc_flag
_atom_site_refinement_flags
Pt1 Pt 0.54352(4) 0.08705(8) 0.40172(5) 0.0846(7) Uani 1 2 d S
Pt2 Pt 0.54918(5) 0.09836(9) 0.32059(6) 0.0998(8) Uani 1 2 d S
Ru1 Ru 0.51117(8) 0.02233(17) 0.47081(10) 0.0869(12) Uani 1 2 d S
O3 O 0.4604(6) -0.0793(13) 0.4517(7) 0.086(8) Uani 1 2 d SD
O4 O 0.5618(6) 0.1236(12) 0.4905(7) 0.082(7) Uani 1 2 d S
N3 N 0.5741(15) 0.0151(12) 0.3880(10) 0.124(11) Uani 1 1 d .
H10 H 0.5821 -0.0054 0.4064 0.149 Uiso 1 1 calc RD
N1 N 0.6450(12) 0.1582(10) 0.4196(6) 0.097(7) Uani 1 1 d .
H11 H 0.6770 0.1598 0.4033 0.146 Uiso 1 1 calc R
H12 H 0.6526 0.1440 0.4416 0.146 Uiso 1 1 calc R
H13 H 0.6499 0.2018 0.4218 0.146 Uiso 1 1 calc R
O2 O 0.4178(11) 0.0240(10) 0.4730(6) 0.104(6) Uani 1 1 d D
C3 C 0.523(2) -0.128(2) 0.3460(13) 0.176(17) Uiso 1 1 d .
H1 H 0.5245 -0.1722 0.3462 0.265 Uiso 1 1 calc R
H2 H 0.5072 -0.1217 0.3220 0.265 Uiso 1 1 calc R
H3 H 0.4893 -0.1308 0.3646 0.265 Uiso 1 1 calc R
C8 C 0.4348(13) -0.130(3) 0.4736(17) 0.106(14) Uiso 1 2 d S
C1 C 0.583(2) -0.0044(14) 0.3561(10) 0.099(10) Uani 1 1 d .
C4 C 0.635(2) -0.073(2) 0.3822(13) 0.177(17) Uiso 1 1 d .
H4 H 0.6813 -0.0296 0.3845 0.266 Uiso 1 1 calc R
H5 H 0.6426 -0.1127 0.3767 0.266 Uiso 1 1 calc R
H6 H 0.6092 -0.0821 0.4051 0.266 Uiso 1 1 calc RD
C6 C 0.380(2) 0.0000 0.5000 0.111(16) Uiso 1 2 d S
C7 C 0.306(2) 0.0000 0.5000 0.16(2) Uiso 1 2 d S
H17 H 0.2708 -0.0408 0.5138 0.237 Uiso 0.50 1 calc PRD
H18 H 0.2898 -0.0028 0.4749 0.237 Uiso 0.50 1 calc PR
H19 H 0.3131 0.0436 0.5113 0.237 Uiso 0.50 1 calc PR
C2 C 0.597(2) -0.065(2) 0.3544(10) 0.119(11) Uiso 1 1 d .
C9 C 0.3962(19) -0.208(4) 0.4520(18) 0.19(3) Uiso 1 2 d S
H20 H 0.4324 -0.2176 0.4429 0.287 Uiso 0.50 1 calc PR
H21 H 0.3684 -0.2057 0.4316 0.287 Uiso 0.50 1 calc PRD
H22 H 0.3650 -0.2450 0.4689 0.287 Uiso 0.50 1 calc PR
O1 O 0.5773(15) 0.0205(14) 0.3274(8) 0.135(9) Uani 1 1 d .
N2 N 0.6509(12) 0.1759(14) 0.3103(7) 0.123(9) Uani 1 1 d .
H14 H 0.6800 0.1748 0.3277 0.185 Uiso 1 1 calc R
H15 H 0.6535 0.2187 0.3107 0.185 Uiso 1 1 calc R
H16 H 0.6644 0.1687 0.2881 0.185 Uiso 1 1 calc R
C5 C 0.640(2) -0.057(2) 0.3210(14) 0.192(19) Uiso 1 1 d .
H7 H 0.6503 -0.0964 0.3200 0.289 Uiso 1 1 calc R
H8 H 0.6850 -0.0123 0.3220 0.289 Uiso 1 1 calc R
H9 H 0.6140 -0.0583 0.2992 0.289 Uiso 1 1 calc R
Ru2 Ru 0.7004(3) 0.4008(5) 0.7500 0.231(5) Uiso 1 4 d S
F2 F 0.7954(12) 0.2046(12) 0.4688(8) 0.31(3) Uiso 1 2 d SD
F4 F 0.7691(12) 0.2309(12) 0.5527(8) 0.33(3) Uiso 1 2 d SD
F1 F 0.8564(9) 0.2918(8) 0.5117(8) 0.307(17) Uiso 1 1 d D
F5 F 0.8236(7) 0.1764(7) 0.5234(13) 0.32(3) Uiso 1 2 d SD
F3 F 0.7415(7) 0.2585(7) 0.4978(13) 0.33(3) Uiso 1 2 d SD
P3 P 0.6667 0.3333 0.2500 0.090(8) Uiso 1 12 d S
P1 P 0.7828(6) 0.2172(6) 0.5104(7) 0.231(11) Uiso 1 2 d SD
F10 F 0.6667 0.3333 0.2966(13) 0.127(15) Uiso 1 6 d S
F11 F 0.7079(13) 0.2921(13) 0.2500 0.112(16) Uiso 0.67 4 d SP
P2 P 0.8239(8) 0.1761(8) 0.3656(7) 0.267(14) Uiso 1 2 d SD
F6 F 0.8799(16) 0.2282(17) 0.3960(9) 0.34(2) Uiso 1 1 d D
F7 F 0.7809(8) 0.2191(8) 0.3690(11) 0.220(18) Uiso 1 2 d SD
F8 F 0.8669(9) 0.1331(9) 0.3631(16) 0.50(6) Uiso 1 2 d SD
F9 F 0.7680(19) 0.1241(19) 0.3357(12) 0.53(4) Uiso 1 1 d D
F12 F 0.623(2) 0.246(4) 0.2500 0.20(3) Uiso 0.67 4 d SP
N4 N 0.6667 0.3333 0.3768(11) 0.044(10) Uiso 1 6 d S
O5 O 0.7002(7) 0.2998(7) 0.3706(8) 0.100(8) Uiso 1 2 d S

loop_
_atom_site_aniso_label
_atom_site_aniso_U_11
_atom_site_aniso_U_22
_atom_site_aniso_U_33
_atom_site_aniso_U_23
_atom_site_aniso_U_13
_atom_site_aniso_U_12
Pt1 0.0958(11) 0.0640(10) 0.0833(14) 0.0119(8) 0.0060(4) 0.0320(5)
Pt2 0.1257(13) 0.0822(13) 0.0769(14) 0.0015(9) 0.0008(4) 0.0411(6)
Ru1 0.098(2) 0.064(2) 0.088(3) 0.0136(17) 0.0068(8) 0.0319(10)
O3 0.112(16) 0.077(16) 0.058(18) 0.020(13) 0.010(6) 0.038(8)
O4 0.102(14) 0.071(15) 0.06(2) 0.029(13) 0.014(7) 0.035(8)
N3 0.15(2) 0.087(18) 0.17(3) -0.05(2) -0.04(2) 0.086(18)
N1 0.127(19) 0.056(12) 0.080(18) 0.012(11) -0.005(14) 0.024(13)
O2 0.112(16) 0.126(17) 0.095(17) 0.013(12) -0.005(12) 0.076(14)
C1 0.16(3) 0.038(15) 0.09(3) -0.002(15) 0.01(2) 0.040(18)
O1 0.19(2) 0.15(2) 0.10(2) 0.007(17) 0.007(17) 0.10(2)
N2 0.092(18) 0.14(2) 0.08(2) 0.012(17) 0.018(14) 0.022(17)

loop_
_atom_type_symbol
_atom_type_description
_atom_type_scat_dispersion_real
_atom_type_scat_dispersion_imag
_atom_type_scat_source
Pt Pt -1.7033 8.3905 'International Tables Vol C Tables 4.2.6.8 and 6.1.1.4'
Ru Ru -1.2594 0.8363 'International Tables Vol C Tables 4.2.6.8 and 6.1.1.4'
N N 0.0061 0.0033 'International Tables Vol C Tables 4.2.6.8 and 6.1.1.4'
O O 0.0106 0.0060 'International Tables Vol C Tables 4.2.6.8 and 6.1.1.4'
C C 0.0033 0.0016 'International Tables Vol C Tables 4.2.6.8 and 6.1.1.4'
P P 0.1023 0.0942 'International Tables Vol C Tables 4.2.6.8 and 6.1.1.4'
F F 0.0171 0.0103 'International Tables Vol C Tables 4.2.6.8 and 6.1.1.4'
H H 0.0000 0.0000 'International Tables Vol C Tables 4.2.6.8 and 6.1.1.4'

loop_
_geom_angle_atom_site_label_1
_geom_angle_atom_site_label_2
_geom_angle_atom_site_label_3
_geom_angle
_geom_angle_site_symmetry_1
_geom_angle_site_symmetry_3
N3 Pt1 N3 90.1(15) . 19_655
N3 Pt1 N1 90.9(10) . .
N3 Pt1 N1 175.8(12) 19_655 .
N3 Pt1 N1 175.8(12) . 19_655
N3 Pt1 N1 90.9(10) 19_655 19_655
N1 Pt1 N1 87.8(13) . 19_655
N3 Pt1 Ru1 86.2(10) . .
N3 Pt1 Ru1 86.2(10) 19_655 .
N1 Pt1 Ru1 89.8(6) . .
N1 Pt1 Ru1 89.8(6) 19_655 .
N3 Pt1 Pt2 78.6(10) . .
N3 Pt1 Pt2 78.6(10) 19_655 .
N1 Pt1 Pt2 105.6(6) . .
N1 Pt1 Pt2 105.6(6) 19_655 .
Ru1 Pt1 Pt2 158.35(10) . .
N2 Pt2 N2 84.4(16) . 19_655
N2 Pt2 O1 175.9(11) . 19_655
N2 Pt2 O1 93.3(12) 19_655 19_655
N2 Pt2 O1 93.3(12) . .
N2 Pt2 O1 175.9(11) 19_655 .
O1 Pt2 O1 88.8(15) 19_655 .
N2 Pt2 Pt1 103.6(8) . .
N2 Pt2 Pt1 103.6(8) 19_655 .
O1 Pt2 Pt1 80.3(7) 19_655 .
O1 Pt2 Pt1 80.3(7) . .
O3 Ru1 O4 179.4(10) . .
O3 Ru1 O2 91.6(6) . .
O4 Ru1 O2 88.4(6) . .
O3 Ru1 O2 91.6(6) . 19_655
O4 Ru1 O2 88.4(6) . 19_655
O2 Ru1 O2 175.2(13) . 19_655
O3 Ru1 Ru1 88.6(7) . 13_656
O4 Ru1 Ru1 90.8(7) . 13_656
O2 Ru1 Ru1 88.2(6) . 13_656
O2 Ru1 Ru1 88.2(6) 19_655 13_656
O3 Ru1 Pt1 95.7(7) . .
O4 Ru1 Pt1 84.9(7) . .
O2 Ru1 Pt1 91.6(6) . .
O2 Ru1 Pt1 91.6(6) 19_655 .
Ru1 Ru1 Pt1 175.8(2) 13_656 .
C8 O3 Ru1 120(3) . .
C8 O4 Ru1 116(3) 13_656 .
C1 N3 Pt1 130(3) . .
C6 O2 Ru1 119(3) . .
O3 C8 O4 124(4) . 13_656
O3 C8 C9 112(5) . .
O4 C8 C9 124(5) 13_656 .
O1 C1 N3 124(3) . .
O1 C1 C2 118(3) . .
N3 C1 C2 118(3) . .
O2 C6 O2 126(5) 7_556 .
O2 C6 C7 117(3) 7_556 .
O2 C6 C7 117(3) . .
C4 C2 C1 119(4) . .
C4 C2 C5 103(4) . .
C1 C2 C5 109(3) . .
C4 C2 C3 118(4) . .
C1 C2 C3 102(3) . .
C5 C2 C3 105(3) . .
C1 O1 Pt2 127(2) . .
Ru2 Ru2 Ru2 60.0 3_655 4_665
F11 P3 F11 120.001(14) . 3_655
F11 P3 F11 120.0 . 4_665
F11 P3 F11 120.000(12) 3_655 4_665
F11 P3 F12 60.000(7) . .
F11 P3 F12 179.999(5) 3_655 .
F11 P3 F12 59.999(3) 4_665 .
F11 P3 F12 59.999(3) . 3_655
F11 P3 F12 60.002(12) 3_655 3_655
F11 P3 F12 179.998(9) 4_665 3_655
F12 P3 F12 119.999(1) . 3_655
F11 P3 F12 180.0(16) . 4_665
F11 P3 F12 60.001(8) 3_655 4_665
F11 P3 F12 60.000(5) 4_665 4_665
F12 P3 F12 119.999(4) . 4_665
F12 P3 F12 120.002(11) 3_655 4_665
F11 P3 F10 90.002(1) . 14_556
F11 P3 F10 89.998(4) 3_655 14_556
F11 P3 F10 90.000(4) 4_665 14_556
F12 P3 F10 90.002(4) . 14_556
F12 P3 F10 90.000(4) 3_655 14_556
F12 P3 F10 89.998(1) 4_665 14_556
F11 P3 F10 90.000(1) . .
F11 P3 F10 90.000(3) 3_655 .
F11 P3 F10 90.000(4) 4_665 .
F12 P3 F10 90.000(3) . .
F12 P3 F10 90.000(4) 3_655 .
F12 P3 F10 90.000(1) 4_665 .
F10 P3 F10 179.998(3) 14_556 .
F2 P1 F5 89.9(11) . .
F2 P1 F1 91.8(8) . 21_665
F5 P1 F1 90.1(8) . 21_665
F2 P1 F1 91.8(8) . .
F5 P1 F1 90.1(8) . .
F1 P1 F1 176.4(17) 21_665 .
F2 P1 F3 90.9(11) . .
F5 P1 F3 179.2(14) . .
F1 P1 F3 89.8(8) 21_665 .
F1 P1 F3 89.8(8) . .
F2 P1 F4 178.9(14) . .
F5 P1 F4 91.2(11) . .
F1 P1 F4 88.2(8) 21_665 .
F1 P1 F4 88.2(8) . .
F3 P1 F4 88.0(11) . .
P3 F11 F12 63(3) . 3_655
P3 F11 F12 63(3) . .
F12 F11 F12 125(6) 3_655 .
F9 P2 F9 94(3) 21_665 .
F9 P2 F6 86(3) 21_665 .
F9 P2 F6 179.6(16) . .
F9 P2 F6 179.6(16) 21_665 21_665
F9 P2 F6 86(3) . 21_665
F6 P2 F6 93(3) . 21_665
F9 P2 F7 90.4(10) 21_665 .
F9 P2 F7 90.4(10) . .
F6 P2 F7 89.7(10) . .
F6 P2 F7 89.7(10) 21_665 .
F9 P2 F8 90.4(10) 21_665 .
F9 P2 F8 90.4(10) . .
F6 P2 F8 89.6(10) . .
F6 P2 F8 89.6(10) 21_665 .
F7 P2 F8 178.9(14) . .
F11 F12 F11 115(6) . 4_665
F11 F12 P3 57(3) . .
F11 F12 P3 57(3) 4_665 .
O5 N4 O5 117.0(13) 4_665 .
O5 N4 O5 117.0(13) 4_665 3_655
O5 N4 O5 117.0(13) . 3_655

loop_
_geom_bond_atom_site_label_1
_geom_bond_atom_site_label_2
_geom_bond_distance
_geom_bond_site_symmetry_2
Pt1 N3 2.01(2) .
Pt1 N3 2.01(2) 19_655
Pt1 N1 2.04(2) .
Pt1 N1 2.04(2) 19_655
Pt1 Ru1 2.760(4) .
Pt1 Pt2 2.926(3) .
Pt2 N2 2.00(2) .
Pt2 N2 2.00(2) 19_655
Pt2 O1 2.05(2) 19_655
Pt2 O1 2.05(2) .
Ru1 O3 2.01(3) .
Ru1 O4 2.01(3) .
Ru1 O2 2.018(19) .
Ru1 O2 2.019(19) 19_655
Ru1 Ru1 2.257(7) 13_656
O3 C8 1.23(5) .
O4 C8 1.30(6) 13_656
N3 C1 1.27(4) .
O2 C6 1.20(3) .
C3 C2 1.52(5) .
C8 O4 1.30(6) 13_656
C8 C9 1.63(7) .
C1 O1 1.20(3) .
C1 C2 1.47(5) .
C4 C2 1.36(5) .
C6 O2 1.20(3) 7_556
C6 C7 1.59(6) .
C2 C5 1.47(5) .
Ru2 Ru2 2.166(18) 3_655
Ru2 Ru2 2.166(18) 4_665
F2 P1 1.566(17) .
F4 P1 1.604(17) .
F1 P1 1.587(12) .
F5 P1 1.582(16) .
F3 P1 1.596(17) .
P3 F11 1.53(5) .
P3 F11 1.53(5) 3_655
P3 F11 1.53(5) 4_665
P3 F12 1.61(8) .
P3 F12 1.61(8) 3_655
P3 F12 1.61(8) 4_665
P3 F10 1.68(5) 14_556
P3 F10 1.68(5) .
P1 F1 1.587(12) 21_665
F11 F12 1.57(4) 3_655
F11 F12 1.57(4) .
P2 F9 1.581(17) 21_665
P2 F9 1.581(16) .
P2 F6 1.593(16) .
P2 F6 1.593(16) 21_665
P2 F7 1.596(17) .
P2 F8 1.598(18) .
F12 F11 1.57(4) 4_665
N4 O5 1.26(3) 4_665
N4 O5 1.26(3) .
N4 O5 1.26(3) 3_655

loop_
_geom_torsion_atom_site_label_1
_geom_torsion_atom_site_label_2
_geom_torsion_atom_site_label_3
_geom_torsion_atom_site_label_4
_geom_torsion
_geom_torsion_site_symmetry_1
_geom_torsion_site_symmetry_4
N3 Pt1 Pt2 N2 -90.0(12) . .
N3 Pt1 Pt2 N2 177.5(11) 19_655 .
N1 Pt1 Pt2 N2 -2.3(10) . .
N1 Pt1 Pt2 N2 89.8(11) 19_655 .
Ru1 Pt1 Pt2 N2 -136.3(8) . .
N3 Pt1 Pt2 N2 -177.5(11) . 19_655
N3 Pt1 Pt2 N2 90.0(12) 19_655 19_655
N1 Pt1 Pt2 N2 -89.8(11) . 19_655
N1 Pt1 Pt2 N2 2.3(10) 19_655 19_655
Ru1 Pt1 Pt2 N2 136.3(9) . 19_655
N3 Pt1 Pt2 O1 91.5(12) . 19_655
N3 Pt1 Pt2 O1 -1.0(10) 19_655 19_655
N1 Pt1 Pt2 O1 179.2(10) . 19_655
N1 Pt1 Pt2 O1 -88.7(10) 19_655 19_655
Ru1 Pt1 Pt2 O1 45.2(8) . 19_655
N3 Pt1 Pt2 O1 1.0(10) . .
N3 Pt1 Pt2 O1 -91.5(12) 19_655 .
N1 Pt1 Pt2 O1 88.7(10) . .
N1 Pt1 Pt2 O1 -179.2(10) 19_655 .
Ru1 Pt1 Pt2 O1 -45.2(8) . .
N3 Pt1 Ru1 O3 -45.2(8) . .
N3 Pt1 Ru1 O3 45.2(8) 19_655 .
N1 Pt1 Ru1 O3 -136.1(6) . .
N1 Pt1 Ru1 O3 136.1(6) 19_655 .
Pt2 Pt1 Ru1 O3 0.000(2) . .
N3 Pt1 Ru1 O4 134.8(8) . .
N3 Pt1 Ru1 O4 -134.8(8) 19_655 .
N1 Pt1 Ru1 O4 43.9(6) . .
N1 Pt1 Ru1 O4 -43.9(6) 19_655 .
Pt2 Pt1 Ru1 O4 180.000(2) . .
N3 Pt1 Ru1 O2 -136.9(10) . .
N3 Pt1 Ru1 O2 -46.6(10) 19_655 .
N1 Pt1 Ru1 O2 132.2(8) . .
N1 Pt1 Ru1 O2 44.4(9) 19_655 .
Pt2 Pt1 Ru1 O2 -91.7(6) . .
N3 Pt1 Ru1 O2 46.6(10) . 19_655
N3 Pt1 Ru1 O2 136.9(10) 19_655 19_655
N1 Pt1 Ru1 O2 -44.4(9) . 19_655
N1 Pt1 Ru1 O2 -132.1(8) 19_655 19_655
Pt2 Pt1 Ru1 O2 91.7(6) . 19_655
N3 Pt1 Ru1 Ru1 134.8(8) . 13_656
N3 Pt1 Ru1 Ru1 -134.8(8) 19_655 13_656
N1 Pt1 Ru1 Ru1 43.9(6) . 13_656
N1 Pt1 Ru1 Ru1 -43.9(6) 19_655 13_656
Pt2 Pt1 Ru1 Ru1 -179.99(7) . 13_656
O4 Ru1 O3 C8 0(5) . .
O2 Ru1 O3 C8 -88.2(6) . .
O2 Ru1 O3 C8 88.2(6) 19_655 .
Ru1 Ru1 O3 C8 0.000(5) 13_656 .
Pt1 Ru1 O3 C8 180.000(5) . .
O3 Ru1 O4 C8 0(5) . 13_656
O2 Ru1 O4 C8 88.2(6) . 13_656
O2 Ru1 O4 C8 -88.2(6) 19_655 13_656
Ru1 Ru1 O4 C8 0.000(8) 13_656 13_656
Pt1 Ru1 O4 C8 180.000(9) . 13_656
N3 Pt1 N3 C1 76(3) 19_655 .
N1 Pt1 N3 C1 -108(3) . .
N1 Pt1 N3 C1 180(100) 19_655 .
Ru1 Pt1 N3 C1 162(3) . .
Pt2 Pt1 N3 C1 -2(3) . .
O3 Ru1 O2 C6 84.6(16) . .
O4 Ru1 O2 C6 -94.8(16) . .
O2 Ru1 O2 C6 -47(14) 19_655 .
Ru1 Ru1 O2 C6 -4.0(14) 13_656 .
Pt1 Ru1 O2 C6 -179.7(14) . .
Ru1 O3 C8 O4 0.000(11) . 13_656
Ru1 O3 C8 C9 180.000(3) . .
Pt1 N3 C1 O1 3(6) . .
Pt1 N3 C1 C2 -173(2) . .
Ru1 O2 C6 O2 2.0(7) . 7_556
Ru1 O2 C6 C7 -178.0(7) . .
O1 C1 C2 C4 150(4) . .
N3 C1 C2 C4 -34(5) . .
O1 C1 C2 C5 32(5) . .
N3 C1 C2 C5 -152(3) . .
O1 C1 C2 C3 -79(4) . .
N3 C1 C2 C3 97(4) . .
N3 C1 O1 Pt2 -1(6) . .
C2 C1 O1 Pt2 174(2) . .
N2 Pt2 O1 C1 103(3) . .
N2 Pt2 O1 C1 159(14) 19_655 .
O1 Pt2 O1 C1 -81(3) 19_655 .
Pt1 Pt2 O1 C1 0(3) . .
F11 P3 F11 F12 0.0 3_655 3_655
F11 P3 F11 F12 180.0 4_665 3_655
F12 P3 F11 F12 180.0 . 3_655
F12 P3 F11 F12 180.0 4_665 3_655
F10 P3 F11 F12 89.999(2) 14_556 3_655
F10 P3 F11 F12 -90.000(2) . 3_655
F11 P3 F11 F12 180.0 3_655 .
F11 P3 F11 F12 0.0 4_665 .
F12 P3 F11 F12 180.0 3_655 .
F12 P3 F11 F12 0.0 4_665 .
F10 P3 F11 F12 -90.001(3) 14_556 .
F10 P3 F11 F12 90.000(2) . .
P3 F11 F12 F11 0.0 . 4_665
F12 F11 F12 F11 0.0 3_655 4_665
F12 F11 F12 P3 0.0 3_655 .
F11 P3 F12 F11 180(100) 3_655 .
F11 P3 F12 F11 180.0 4_665 .
F12 P3 F12 F11 0.0 3_655 .
F12 P3 F12 F11 180.0 4_665 .
F10 P3 F12 F11 90.001(2) 14_556 .
F10 P3 F12 F11 -90.0 . .
F11 P3 F12 F11 180.0 . 4_665
F11 P3 F12 F11 0(100) 3_655 4_665
F12 P3 F12 F11 180.0 3_655 4_665
F12 P3 F12 F11 0.0 4_665 4_665
F10 P3 F12 F11 -89.999(2) 14_556 4_665
F10 P3 F12 F11 90.000(2) . 4_665
